data_7126240
loop_
_publ_author_name
'Bukvic, Alexander J.'
'Crivoi, Dana Georgiana'
'Garwood, Hollie G.'
'McKay, Alasdair I.'
'Chen, Thomas T. D.'
'Mart\'inez-Mart\'inez, Antonio J'
'Weller, Andrew S.'

_publ_section_title
;
 Tolerant to air \s-alkane complexes by surface modification of single
 crystalline solid-state molecular organometallics using vapour-phase
 cationic polymerisation: SMOM@polymer.
;
_journal_issue 31
_journal_name_full 'Chemical communications (Cambridge, England)'
_journal_page_first 4328
_journal_page_last 4331
_journal_paper_doi 10.1039/d0cc01140a
_journal_volume 56
_journal_year 2020
_chemical_formula_moiety 'C29 H54 P2 Rh, C32 H12 B F24'
_chemical_formula_sum 'C61 H66 B F24 P2 Rh'
_chemical_formula_weight 1430.79
_space_group_crystal_system triclinic
_space_group_IT_number 2
_space_group_name_Hall '-P 1'
_space_group_name_H-M_alt 'P -1'
_atom_sites_solution_hydrogens geom
_atom_sites_solution_primary dual
_audit_creation_date 2019-02-05
_audit_creation_method
;
Olex2 1.2
(compiled 2018.05.29 svn.r3508 for OlexSys, GUI svn.r5506)
;
_audit_update_record
;
2020-02-10 deposited with the CCDC.	2020-03-05 downloaded from the CCDC.
;
_cell_angle_alpha 91.347(4)
_cell_angle_beta 90.717(5)
_cell_angle_gamma 96.597(6)
_cell_formula_units_Z 2
_cell_length_a 12.8015(10)
_cell_length_b 12.9012(7)
_cell_length_c 19.8814(9)
_cell_measurement_reflns_used 8577
_cell_measurement_temperature 150.1(2)
_cell_measurement_theta_max 75.4890
_cell_measurement_theta_min 4.0010
_cell_volume 3260.5(3)
_computing_cell_refinement 'CrysAlisPro 1.171.39.46 (Rigaku OD, 2018)'
_computing_data_collection 'CrysAlisPro 1.171.39.46 (Rigaku OD, 2018)'
_computing_data_reduction 'CrysAlisPro 1.171.39.46 (Rigaku OD, 2018)'
_computing_molecular_graphics 'Olex2 (Dolomanov et al., 2009)'
_computing_publication_material 'Olex2 (Dolomanov et al., 2009)'
_computing_structure_refinement 'ShelXL (Sheldrick, 2015)'
_computing_structure_solution 'ShelXT (Sheldrick, 2015)'
_diffrn_ambient_environment N~2~
_diffrn_ambient_temperature 150.1(2)
_diffrn_detector 'CCD plate'
_diffrn_detector_area_resol_mean 10.4102
_diffrn_detector_type Atlas
_diffrn_measured_fraction_theta_full 0.998
_diffrn_measured_fraction_theta_max 0.998
_diffrn_measurement_details
;
List of Runs (angles in degrees, time in seconds):

  # Type    Start    End  Width  t~exp~   \w     \q     \k     \f   Frames
#--------------------------------------------------------------------------
  1  \w    -10.00  31.00   1.00   10.00    --  -41.91  38.00 -60.00   41
  2  \w   -111.00 -10.00   1.00   10.00    --  -41.91 -19.00 150.00  101
  3  \w    -48.00  -7.00   1.00   10.00    --  -41.91  38.00 120.00   41
  4  \w     59.00 119.00   1.00   10.00    --   41.91 178.00  90.00   60
  5  \w     95.00 174.00   1.00   50.00    --  111.00 125.00  30.00   79
  6  \w     41.00  68.00   1.00   50.00    --  111.00 -30.00-180.00   27
  7  \w     46.00  90.00   1.00   50.00    --  111.00 -30.00   0.00   44
  8  \w     42.00  69.00   1.00   50.00    --  111.00 -45.00  60.00   27
  9  \w     38.00  66.00   1.00   50.00    --  111.00 -30.00 120.00   28
 10  \w     54.00 137.00   1.00   50.00    --  111.00 -77.00  60.00   83
 11  \w     33.00 109.00   1.00   50.00    --  111.00 -95.00   0.00   76
 12  \w     67.00  92.00   1.00   50.00    --  111.00-125.00 -60.00   25
 13  \w     45.00  90.00   1.00   50.00    --  111.00 -30.00  60.00   45
 14  \w     83.00 108.00   1.00   50.00    --  111.00-103.00 -56.00   25
 15  \w     45.00  88.00   1.00   50.00    --  111.00 -45.00 150.00   43
 16  \w   -114.00 -21.00   1.00   10.00    --  -41.91 -38.00 -90.00   93
 17  \w    -91.00 -22.00   1.00   10.00    --  -41.91 -38.00 -30.00   69
 18  \w      1.00  33.00   1.00   10.00    --   41.91 -99.00 150.00   32
 19  \w     67.00  96.00   1.00   50.00    --  111.00 -45.00 -30.00   29
 20  \w     88.00 175.00   1.00   50.00    --  111.00  30.00-150.00   87
 21  \w     60.00  88.00   1.00   50.00    --  111.00 -45.00-120.00   28
 22  \w     77.00 115.00   1.00   50.00    --  111.00-125.00-120.00   38
 23  \w     96.00 125.00   1.00   50.00    --  111.00 125.00  60.00   29
 24  \w    151.00 176.00   1.00   50.00    --  111.00 125.00  60.00   25
 25  \w     92.00 118.00   1.00   50.00    --  111.00-125.00 150.00   26
 26  \w     53.00  80.00   1.00   50.00    --  111.00 -30.00-150.00   27
 27  \w     53.00  80.00   1.00   50.00    --  111.00-125.00 -90.00   27
 28  \w     97.00 166.00   1.00   50.00    --  111.00 125.00 150.00   69
 29  \w     93.00 118.00   1.00   50.00    --  111.00-125.00 -60.00   25
 30  \w     40.00 115.00   1.00   50.00    --  111.00 -15.00-120.00   75
 31  \w     36.00  65.00   1.00   10.00    --   41.91 -77.00  90.00   29
 32  \w     85.00 126.00   1.00   10.00    --   41.91 178.00 -30.00   41
 33  \w     54.00  83.00   1.00   50.00    --  111.00 -30.00  30.00   29
 34  \w     37.00  81.00   1.00   50.00    --  111.00 -30.00-150.00   44
 35  \w     61.00  88.00   1.00   50.00    --  111.00-125.00   0.00   27
 36  \w     93.00 118.00   1.00   50.00    --  111.00-125.00   0.00   25
 37  \w     46.00  73.00   1.00   50.00    --  111.00 -30.00  90.00   27
;
_diffrn_measurement_device 'four-circle diffractometer'
_diffrn_measurement_device_type 'SuperNova, Dual, Cu at home/near, Atlas'
_diffrn_measurement_method '\w scans'
_diffrn_orient_matrix_type 'CrysAlisPro convention (1999,Acta A55,543-557)'
_diffrn_orient_matrix_UB_11 -0.1089569000
_diffrn_orient_matrix_UB_12 -0.0637714000
_diffrn_orient_matrix_UB_13 0.0045060000
_diffrn_orient_matrix_UB_21 0.0059009000
_diffrn_orient_matrix_UB_22 0.0111894000
_diffrn_orient_matrix_UB_23 0.0773128000
_diffrn_orient_matrix_UB_31 -0.0526587000
_diffrn_orient_matrix_UB_32 0.1013272000
_diffrn_orient_matrix_UB_33 -0.0033920000
_diffrn_radiation_monochromator mirror
_diffrn_radiation_probe x-ray
_diffrn_radiation_type CuK\a
_diffrn_radiation_wavelength 1.54178
_diffrn_reflns_av_unetI/netI 0.0606
_diffrn_reflns_Laue_measured_fraction_full 0.998
_diffrn_reflns_Laue_measured_fraction_max 0.998
_diffrn_reflns_limit_h_max 15
_diffrn_reflns_limit_h_min -15
_diffrn_reflns_limit_k_max 15
_diffrn_reflns_limit_k_min -15
_diffrn_reflns_limit_l_max 23
_diffrn_reflns_limit_l_min -24
_diffrn_reflns_number 29822
_diffrn_reflns_point_group_measured_fraction_full 0.998
_diffrn_reflns_point_group_measured_fraction_max 0.998
_diffrn_reflns_theta_full 67.679
_diffrn_reflns_theta_max 70.069
_diffrn_reflns_theta_min 4.449
_diffrn_source 'micro-focus sealed X-ray tube'
_diffrn_source_type 'SuperNova (Cu) X-ray Source'
_exptl_absorpt_coefficient_mu 3.532
_exptl_absorpt_correction_T_max 1.00000
_exptl_absorpt_correction_T_min 0.81293
_exptl_absorpt_correction_type multi-scan
_exptl_absorpt_process_details
;
CrysAlisPro 1.171.39.46 (Rigaku Oxford Diffraction, 2018)
Empirical absorption correction using spherical harmonics,
 implemented in SCALE3 ABSPACK scaling algorithm.
;
_exptl_crystal_colour orange
_exptl_crystal_colour_primary orange
_exptl_crystal_density_diffrn 1.457
_exptl_crystal_description block
_exptl_crystal_F_000 1456
_exptl_crystal_size_max 0.19
_exptl_crystal_size_mid 0.17
_exptl_crystal_size_min 0.14
_refine_diff_density_max 2.271
_refine_diff_density_min -1.750
_refine_diff_density_rms 0.144
_refine_ls_extinction_method none
_refine_ls_goodness_of_fit_ref 1.160
_refine_ls_hydrogen_treatment constr
_refine_ls_matrix_type full
_refine_ls_number_parameters 971
_refine_ls_number_reflns 29822
_refine_ls_number_restraints 785
_refine_ls_restrained_S_all 1.173
_refine_ls_R_factor_all 0.1224
_refine_ls_R_factor_gt 0.1003
_refine_ls_shift/su_max 0.000
_refine_ls_shift/su_mean 0.000
_refine_ls_structure_factor_coef Fsqd
_refine_ls_weighting_details 'w=1/[\s^2^(Fo^2^)+(0.2000P)^2^] where P=(Fo^2^+2Fc^2^)/3'
_refine_ls_weighting_scheme calc
_refine_ls_wR_factor_gt 0.2905
_refine_ls_wR_factor_ref 0.3209
_reflns_Friedel_coverage 0.000
_reflns_number_gt 21988
_reflns_number_total 29822
_reflns_threshold_expression 'I > 2\s(I)'
_cod_data_source_file d0cc01140a3.cif
_cod_data_source_block 260amm19twin
_cod_depositor_comments 'Adding full bibliography for 7126239--7126241.cif.'
_cod_database_code 7126240
_shelx_shelxl_version_number 2018/1
_chemical_oxdiff_formula 'C54 H66 Rh1 B1 F24 P2'
_shelx_space_group_comment
;
The symmetry employed for this shelxl refinement is uniquely defined
by the following loop, which should always be used as a source of
symmetry information in preference to the above space-group names.
They are only intended as comments.
;
_shelx_estimated_absorpt_t_max 0.638
_shelx_estimated_absorpt_t_min 0.553
_reflns_odcompleteness_completeness 99.82
_reflns_odcompleteness_iscentric 1
_reflns_odcompleteness_theta 69.95
_olex2_refinement_description
;
1. Twinned data refinement
 Scales: 0.636(5)
 0.364(5)
2. Fixed Uiso
 At 1.2 times of:
  All C(H) groups, All C(H,H) groups
 At 1.5 times of:
  All C(H,H,H) groups
3. Restrained distances
 F11-F10 \\sim F11-F12 \\sim F10-F12 \\sim F11A-F10A \\sim F11A-F12A \\sim
F10A-F12A
 with sigma of 0.04
 C45-F11 \\sim C45-F10 \\sim C45-F12 \\sim C45-F11A \\sim C45-F10A \\sim
C45-F12A
 with sigma of 0.02
 F23-F24 \\sim F23-F22 \\sim F24-F22 \\sim F23A-F24A \\sim F23A-F22A \\sim
F24A-F22A
 with sigma of 0.04
 C61-F23 \\sim C61-F24 \\sim C61-F22 \\sim C61-F23A \\sim C61-F24A \\sim
C61-F22A
 with sigma of 0.02
 F6-F4 \\sim F6-F5 \\sim F4-F5 \\sim F6A-F4A \\sim F6A-F5A \\sim F4A-F5A
 with sigma of 0.04
 C37-F6 \\sim C37-F4 \\sim C37-F5 \\sim C37-F6A \\sim C37-F4A \\sim C37-F5A
 with sigma of 0.02
 F8-F9 \\sim F8-F7 \\sim F9-F7 \\sim F8A-F9A \\sim F8A-F7A \\sim F9A-F7A
 with sigma of 0.04
 C44-F8 \\sim C44-F9 \\sim C44-F7 \\sim C44-F8A \\sim C44-F9A \\sim C44-F7A
 with sigma of 0.02
 F18-F17 \\sim F18-F16 \\sim F17-F16 \\sim F18A-F17A \\sim F18A-F16A \\sim
F17A-F16A
 with sigma of 0.04
 C53-F18 \\sim C53-F17 \\sim C53-F16 \\sim C53-F18A \\sim C53-F17A \\sim
C53-F16A
 with sigma of 0.02
 Rh1-C1A \\sim Rh1-C1
 with sigma of 0.02
 Rh1-C2A \\sim Rh1-C2
 with sigma of 0.02
 C1A-C2A \\sim C1-C2
 with sigma of 0.02
 Rh1-C3A \\sim Rh1-C3
 with sigma of 0.02
 C2-C3 \\sim C2A-C3A
 with sigma of 0.02
4. Uiso/Uaniso restraints and constraints
C45 \\sim F10A \\sim F11A \\sim F12A \\sim F10 \\sim F11 \\sim F12: within 2A
with sigma of 0.01 and sigma for terminal atoms of 0.01
C61 \\sim F22A \\sim F23A \\sim F24A \\sim F22 \\sim F23 \\sim F24: within 2A
with sigma of 0.01 and sigma for terminal atoms of 0.01
C37 \\sim F4A \\sim F5A \\sim F6A \\sim F4 \\sim F5 \\sim F6: within 2A with
sigma of 0.01 and sigma for terminal atoms of 0.01
C44 \\sim F7A \\sim F8A \\sim F9A \\sim F7 \\sim F8 \\sim F9: within 2A with
sigma of 0.01 and sigma for terminal atoms of 0.01
C53 \\sim F16A \\sim F17A \\sim F18A \\sim F16 \\sim F17 \\sim F18: within 2A
with sigma of 0.01 and sigma for terminal atoms of 0.01
C1A \\sim C2A \\sim C3A \\sim C1 \\sim C2 \\sim C3: within 2A with sigma of
0.01 and sigma for terminal atoms of 0.01
Uanis(C1) \\sim Ueq, Uanis(C2) \\sim Ueq, Uanis(C3) \\sim Ueq: with sigma of
0.01 and sigma for terminal atoms of 0.02
5. Rigid body (RIGU) restrains
 C45, F10A, F11A, F12A, F10, F11, F12
 with sigma for 1-2 distances of 0.004 and sigma for 1-3 distances of 0.004
 C61, F22A, F23A, F24A, F22, F23, F24
 with sigma for 1-2 distances of 0.004 and sigma for 1-3 distances of 0.004
 C37, F4A, F5A, F6A, F4, F5, F6
 with sigma for 1-2 distances of 0.004 and sigma for 1-3 distances of 0.004
 C44, F7A, F8A, F9A, F7, F8, F9
 with sigma for 1-2 distances of 0.004 and sigma for 1-3 distances of 0.004
 C53, F16A, F17A, F18A, F16, F17, F18
 with sigma for 1-2 distances of 0.004 and sigma for 1-3 distances of 0.004
 C1A, C2A, C3A, C1, C2, C3
 with sigma for 1-2 distances of 0.004 and sigma for 1-3 distances of 0.004
6. Others
 Sof(F10A)=Sof(F11A)=Sof(F12A)=1-FVAR(1)
 Sof(F10)=Sof(F11)=Sof(F12)=FVAR(1)
 Sof(F22A)=Sof(F23A)=Sof(F24A)=1-FVAR(2)
 Sof(F22)=Sof(F23)=Sof(F24)=FVAR(2)
 Sof(F4A)=Sof(F5A)=Sof(F6A)=1-FVAR(3)
 Sof(F4)=Sof(F5)=Sof(F6)=FVAR(3)
 Sof(F7A)=Sof(F8A)=Sof(F9A)=1-FVAR(4)
 Sof(F7)=Sof(F8)=Sof(F9)=FVAR(4)
 Sof(F16A)=Sof(F17A)=Sof(F18A)=1-FVAR(5)
 Sof(F16)=Sof(F17)=Sof(F18)=FVAR(5)
 Sof(C1A)=Sof(H1AA)=Sof(H1AB)=Sof(C2A)=Sof(H2A)=Sof(C3A)=Sof(H3AA)=Sof(H3AB)=
 Sof(H3AC)=1-FVAR(6)
 Sof(C1)=Sof(H1A)=Sof(H1B)=Sof(C2)=Sof(H2)=Sof(C3)=Sof(H3A)=Sof(H3B)=Sof(H3C)=
 FVAR(6)
7.a Ternary CH refined with riding coordinates:
 C6(H6), C12(H12), C18(H18), C24(H24)
7.b Secondary CH2 refined with riding coordinates:
 C4(H4A,H4B), C5(H5A,H5B), C7(H7A,H7B), C8(H8A,H8B), C9(H9A,H9B), C10(H10A,
 H10B), C11(H11A,H11B), C13(H13A,H13B), C14(H14A,H14B), C15(H15A,H15B),
 C16(H16A,H16B), C17(H17A,H17B), C19(H19A,H19B), C20(H20A,H20B), C21(H21A,H21B),
  C22(H22A,H22B), C23(H23A,H23B), C25(H25A,H25B), C26(H26A,H26B), C27(H27A,
 H27B), C28(H28A,H28B), C29(H29A,H29B)
7.c Me refined with riding coordinates:
 C3A(H3AA,H3AB,H3AC), C3(H3A,H3B,H3C)
7.d Aromatic/amide H refined with riding coordinates:
 C2A(H2A), C31(H31), C33(H33), C35(H35), C39(H39), C41(H41), C43(H43),
 C47(H47), C49(H49), C51(H51), C55(H55), C57(H57), C59(H59), C2(H2)
7.e X=CH2 refined with riding coordinates:
 C1A(H1AA,H1AB), C1(H1A,H1B)
;
_olex2_submission_special_instructions 'No special instructions were received'
_oxdiff_exptl_absorpt_empirical_details
;
Empirical correction (ABSPACK) includes:
- Absorption correction using spherical harmonics
- Frame scaling
;
_oxdiff_exptl_absorpt_empirical_full_max 1.617
_oxdiff_exptl_absorpt_empirical_full_min 0.715

loop_
_space_group_symop_operation_xyz
'x, y, z'
'-x, -y, -z'

loop_
_atom_site_label
_atom_site_type_symbol
_atom_site_fract_x
_atom_site_fract_y
_atom_site_fract_z
_atom_site_U_iso_or_equiv
_atom_site_adp_type
_atom_site_occupancy
_atom_site_site_symmetry_order
_atom_site_calc_flag
_atom_site_refinement_flags_posn
_atom_site_refinement_flags_adp
_atom_site_refinement_flags_occupancy
_atom_site_disorder_assembly
_atom_site_disorder_group
Rh1 Rh -0.31475(5) -0.31375(4) 0.25242(3) 0.0583(2) Uani 1 1 d D . . . .
P1 P -0.20063(16) -0.23579(16) 0.32873(9) 0.0556(5) Uani 1 1 d . . . . .
P2 P -0.23495(16) -0.20005(15) 0.18084(9) 0.0548(5) Uani 1 1 d . . . . .
C4 C -0.1258(7) -0.1151(7) 0.2964(5) 0.065(2) Uani 1 1 d . . . . .
H4A H -0.163183 -0.054001 0.307403 0.078 Uiso 1 1 calc R . . . .
H4B H -0.055207 -0.103960 0.317997 0.078 Uiso 1 1 calc R . . . .
C5 C -0.1150(7) -0.1266(7) 0.2189(4) 0.0621(19) Uani 1 1 d . . . . .
H5A H -0.053336 -0.163708 0.208649 0.075 Uiso 1 1 calc R . . . .
H5B H -0.103327 -0.056552 0.199217 0.075 Uiso 1 1 calc R . . . .
C6 C -0.2616(7) -0.1943(7) 0.4071(4) 0.065(2) Uani 1 1 d . . . . .
H6 H -0.293272 -0.259391 0.428907 0.078 Uiso 1 1 calc R . . . .
C7 C -0.1860(8) -0.1365(8) 0.4586(4) 0.069(2) Uani 1 1 d . . . . .
H7A H -0.153926 -0.070307 0.439474 0.082 Uiso 1 1 calc R . . . .
H7B H -0.128870 -0.179480 0.468930 0.082 Uiso 1 1 calc R . . . .
C8 C -0.2436(9) -0.1126(8) 0.5239(4) 0.074(2) Uani 1 1 d . . . . .
H8A H -0.268366 -0.178984 0.545755 0.089 Uiso 1 1 calc R . . . .
H8B H -0.193813 -0.071028 0.555369 0.089 Uiso 1 1 calc R . . . .
C9 C -0.3366(10) -0.0531(9) 0.5102(5) 0.084(3) Uani 1 1 d . . . . .
H9A H -0.310850 0.017446 0.494452 0.100 Uiso 1 1 calc R . . . .
H9B H -0.375223 -0.044743 0.552391 0.100 Uiso 1 1 calc R . . . .
C10 C -0.4111(9) -0.1093(10) 0.4571(5) 0.081(3) Uani 1 1 d . . . . .
H10A H -0.468489 -0.066349 0.447264 0.098 Uiso 1 1 calc R . . . .
H10B H -0.443064 -0.176566 0.474821 0.098 Uiso 1 1 calc R . . . .
C11 C -0.3528(8) -0.1298(9) 0.3918(5) 0.074(3) Uani 1 1 d . . . . .
H11A H -0.324872 -0.062624 0.372156 0.089 Uiso 1 1 calc R . . . .
H11B H -0.402050 -0.168290 0.358685 0.089 Uiso 1 1 calc R . . . .
C12 C -0.0981(7) -0.3169(7) 0.3571(4) 0.0612(19) Uani 1 1 d . . . . .
H12 H -0.051312 -0.274213 0.390474 0.073 Uiso 1 1 calc R . . . .
C13 C -0.1489(11) -0.4111(12) 0.3923(10) 0.123(7) Uani 1 1 d . . . . .
H13A H -0.198499 -0.452996 0.360846 0.147 Uiso 1 1 calc R . . . .
H13B H -0.189573 -0.388311 0.430855 0.147 Uiso 1 1 calc R . . . .
C14 C -0.0667(12) -0.4787(12) 0.4175(8) 0.115(6) Uani 1 1 d . . . . .
H14A H -0.020418 -0.438810 0.451600 0.138 Uiso 1 1 calc R . . . .
H14B H -0.102261 -0.541350 0.438988 0.138 Uiso 1 1 calc R . . . .
C15 C -0.0017(10) -0.5115(9) 0.3599(7) 0.090(3) Uani 1 1 d . . . . .
H15A H 0.052347 -0.553761 0.377010 0.107 Uiso 1 1 calc R . . . .
H15B H -0.047309 -0.555246 0.327211 0.107 Uiso 1 1 calc R . . . .
C16 C 0.0503(10) -0.4182(11) 0.3259(6) 0.090(3) Uani 1 1 d . . . . .
H16A H 0.091113 -0.441058 0.287435 0.108 Uiso 1 1 calc R . . . .
H16B H 0.100006 -0.377541 0.357857 0.108 Uiso 1 1 calc R . . . .
C17 C -0.0309(9) -0.3480(9) 0.3005(5) 0.078(3) Uani 1 1 d . . . . .
H17A H 0.006197 -0.284698 0.280551 0.094 Uiso 1 1 calc R . . . .
H17B H -0.075977 -0.386041 0.264986 0.094 Uiso 1 1 calc R . . . .
C18 C -0.3160(7) -0.0994(7) 0.1519(4) 0.064(2) Uani 1 1 d . . . . .
H18 H -0.274233 -0.056675 0.118145 0.077 Uiso 1 1 calc R . . . .
C19 C -0.3430(10) -0.0264(9) 0.2074(6) 0.086(3) Uani 1 1 d . . . . .
H19A H -0.277552 0.009618 0.228149 0.104 Uiso 1 1 calc R . . . .
H19B H -0.382371 -0.066598 0.242671 0.104 Uiso 1 1 calc R . . . .
C20 C -0.4111(11) 0.0561(10) 0.1790(8) 0.101(4) Uani 1 1 d . . . . .
H20A H -0.428394 0.103611 0.215972 0.121 Uiso 1 1 calc R . . . .
H20B H -0.370295 0.098310 0.145273 0.121 Uiso 1 1 calc R . . . .
C21 C -0.5108(9) 0.0041(9) 0.1469(6) 0.086(3) Uani 1 1 d . . . . .
H21A H -0.553322 0.057274 0.129456 0.103 Uiso 1 1 calc R . . . .
H21B H -0.552800 -0.037480 0.180417 0.103 Uiso 1 1 calc R . . . .
C22 C -0.4811(13) -0.0659(13) 0.0901(9) 0.132(7) Uani 1 1 d . . . . .
H22A H -0.441044 -0.023467 0.056098 0.158 Uiso 1 1 calc R . . . .
H22B H -0.545473 -0.101737 0.068006 0.158 Uiso 1 1 calc R . . . .
C23 C -0.4131(13) -0.1479(12) 0.1177(10) 0.140(8) Uani 1 1 d . . . . .
H23A H -0.455132 -0.192454 0.149734 0.168 Uiso 1 1 calc R . . . .
H23B H -0.394185 -0.193292 0.079969 0.168 Uiso 1 1 calc R . . . .
C24 C -0.1925(7) -0.2612(6) 0.1022(4) 0.0580(18) Uani 1 1 d . . . . .
H24 H -0.258115 -0.289314 0.076950 0.070 Uiso 1 1 calc R . . . .
C25 C -0.1298(8) -0.1870(7) 0.0558(5) 0.067(2) Uani 1 1 d . . . . .
H25A H -0.062434 -0.159433 0.078138 0.081 Uiso 1 1 calc R . . . .
H25B H -0.169549 -0.127336 0.046584 0.081 Uiso 1 1 calc R . . . .
C26 C -0.1074(8) -0.2422(8) -0.0110(5) 0.073(2) Uani 1 1 d . . . . .
H26A H -0.174257 -0.262171 -0.036019 0.088 Uiso 1 1 calc R . . . .
H26B H -0.061791 -0.193750 -0.038893 0.088 Uiso 1 1 calc R . . . .
C27 C -0.0532(10) -0.3397(9) 0.0016(4) 0.079(3) Uani 1 1 d . . . . .
H27A H -0.045281 -0.376964 -0.041818 0.095 Uiso 1 1 calc R . . . .
H27B H 0.017998 -0.318511 0.020730 0.095 Uiso 1 1 calc R . . . .
C28 C -0.1141(9) -0.4130(8) 0.0491(4) 0.076(3) Uani 1 1 d . . . . .
H28A H -0.074401 -0.472912 0.057924 0.091 Uiso 1 1 calc R . . . .
H28B H -0.182671 -0.440310 0.028261 0.091 Uiso 1 1 calc R . . . .
C29 C -0.1323(8) -0.3549(8) 0.1163(4) 0.071(2) Uani 1 1 d . . . . .
H29A H -0.173117 -0.402884 0.146963 0.086 Uiso 1 1 calc R . . . .
H29B H -0.063799 -0.330467 0.138337 0.086 Uiso 1 1 calc R . . . .
C1A C -0.412(2) -0.411(2) 0.1721(12) 0.102(5) Uani 0.531(19) 1 d D U P A 2
H1AA H -0.355978 -0.452310 0.177054 0.122 Uiso 0.531(19) 1 calc R . P A 2
H1AB H -0.425183 -0.381458 0.129829 0.122 Uiso 0.531(19) 1 calc R . P A 2
C2A C -0.4697(18) -0.394(2) 0.2221(13) 0.105(5) Uani 0.531(19) 1 d D U P A 2
H2A H -0.525255 -0.352330 0.215785 0.126 Uiso 0.531(19) 1 calc R . P A 2
C3A C -0.456(2) -0.434(2) 0.2848(15) 0.108(5) Uani 0.531(19) 1 d D U P A 2
H3AA H -0.508483 -0.411399 0.315364 0.162 Uiso 0.531(19) 1 calc R . P A 2
H3AB H -0.463017 -0.510273 0.281429 0.162 Uiso 0.531(19) 1 calc R . P A 2
H3AC H -0.385115 -0.408180 0.302123 0.162 Uiso 0.531(19) 1 calc R . P A 2
F1 F -0.0297(5) 0.0981(6) 0.4313(4) 0.0939(19) Uani 1 1 d . . . . .
F2 F -0.0490(11) 0.2543(7) 0.4512(5) 0.153(5) Uani 1 1 d . . . . .
F3 F -0.1784(6) 0.1448(9) 0.4086(6) 0.144(5) Uani 1 1 d . . . . .
F13 F 0.2312(7) 0.5033(8) 0.4441(5) 0.125(3) Uani 1 1 d . . . . .
F14 F 0.3557(6) 0.4771(6) 0.5090(3) 0.100(2) Uani 1 1 d . . . . .
F15 F 0.3879(10) 0.5777(6) 0.4294(5) 0.144(4) Uani 1 1 d . . . . .
F19 F 0.4778(6) 0.3547(6) -0.0111(3) 0.097(2) Uani 1 1 d . . . . .
F20 F 0.5015(8) 0.2324(6) 0.0525(5) 0.129(4) Uani 1 1 d . . . . .
F21 F 0.5801(6) 0.3844(10) 0.0720(5) 0.147(4) Uani 1 1 d . . . . .
C30 C 0.1066(6) 0.2387(5) 0.2605(4) 0.0518(16) Uani 1 1 d . . . . .
C31 C 0.0677(6) 0.2109(6) 0.3229(4) 0.0550(17) Uani 1 1 d . . . . .
H31 H 0.115468 0.195219 0.357200 0.066 Uiso 1 1 calc R . . . .
C32 C -0.0404(7) 0.2049(7) 0.3375(5) 0.065(2) Uani 1 1 d . . . . .
C33 C -0.1119(7) 0.2252(8) 0.2883(5) 0.070(2) Uani 1 1 d . . . . .
H33 H -0.184984 0.220261 0.297260 0.084 Uiso 1 1 calc R . . . .
C34 C -0.0742(7) 0.2530(8) 0.2256(5) 0.067(2) Uani 1 1 d . . . . .
C35 C 0.0315(6) 0.2580(6) 0.2118(4) 0.0576(17) Uani 1 1 d . . . . .
H35 H 0.054331 0.275168 0.167702 0.069 Uiso 1 1 calc R . . . .
C36 C -0.0767(8) 0.1765(8) 0.4066(6) 0.079(3) Uani 1 1 d . . . . .
C37 C -0.1488(8) 0.2769(10) 0.1715(6) 0.100(3) Uani 1 1 d D U . . .
C38 C 0.2354(6) 0.1104(6) 0.2232(4) 0.0546(17) Uani 1 1 d . . . . .
C39 C 0.2494(7) 0.0360(7) 0.2714(4) 0.0607(19) Uani 1 1 d . . . . .
H39 H 0.262436 0.058302 0.316875 0.073 Uiso 1 1 calc R . . . .
C40 C 0.2446(8) -0.0707(7) 0.2546(5) 0.072(2) Uani 1 1 d . . . . .
C41 C 0.2236(8) -0.1066(7) 0.1898(5) 0.070(2) Uani 1 1 d . . . . .
H41 H 0.220530 -0.178854 0.178455 0.084 Uiso 1 1 calc R . . . .
C42 C 0.2067(7) -0.0338(6) 0.1407(5) 0.0622(19) Uani 1 1 d . . . . .
C43 C 0.2130(6) 0.0721(6) 0.1577(4) 0.0564(17) Uani 1 1 d . . . . .
H43 H 0.201633 0.119980 0.123556 0.068 Uiso 1 1 calc R . . . .
C44 C 0.2639(12) -0.1440(8) 0.3088(6) 0.114(3) Uani 1 1 d D U . . .
C45 C 0.1884(8) -0.0655(7) 0.0689(6) 0.083(2) Uani 1 1 d D U . . .
C46 C 0.3087(6) 0.2744(6) 0.3080(4) 0.0518(16) Uani 1 1 d . . . . .
C47 C 0.2858(6) 0.3560(6) 0.3501(4) 0.0526(16) Uani 1 1 d . . . . .
H47 H 0.220690 0.383659 0.344566 0.063 Uiso 1 1 calc R . . . .
C48 C 0.3571(7) 0.3988(7) 0.4011(4) 0.0625(19) Uani 1 1 d . . . . .
C49 C 0.4509(7) 0.3582(8) 0.4120(4) 0.068(2) Uani 1 1 d . . . . .
H49 H 0.497481 0.383845 0.447706 0.081 Uiso 1 1 calc R . . . .
C50 C 0.4743(7) 0.2795(7) 0.3694(4) 0.0610(19) Uani 1 1 d . . . . .
C51 C 0.4054(6) 0.2371(6) 0.3191(4) 0.0557(17) Uani 1 1 d . . . . .
H51 H 0.424491 0.181370 0.291543 0.067 Uiso 1 1 calc R . . . .
C52 C 0.3303(9) 0.4888(9) 0.4439(5) 0.079(3) Uani 1 1 d . . . . .
C53 C 0.5793(8) 0.2381(8) 0.3788(5) 0.086(2) Uani 1 1 d D U . . .
C54 C 0.2730(6) 0.3117(5) 0.1835(4) 0.0490(15) Uani 1 1 d . . . . .
C55 C 0.2379(6) 0.4094(6) 0.1743(4) 0.0519(16) Uani 1 1 d . . . . .
H55 H 0.183085 0.429512 0.201780 0.062 Uiso 1 1 calc R . . . .
C56 C 0.2800(7) 0.4770(6) 0.1269(4) 0.0565(17) Uani 1 1 d . . . . .
C57 C 0.3612(7) 0.4523(6) 0.0854(4) 0.0608(18) Uani 1 1 d . . . . .
H57 H 0.389448 0.498476 0.051988 0.073 Uiso 1 1 calc R . . . .
C58 C 0.3985(7) 0.3571(6) 0.0954(4) 0.0580(17) Uani 1 1 d . . . . .
C59 C 0.3574(6) 0.2896(6) 0.1425(4) 0.0512(15) Uani 1 1 d . . . . .
H59 H 0.386410 0.225738 0.147878 0.061 Uiso 1 1 calc R . . . .
C60 C 0.4902(8) 0.3312(8) 0.0531(5) 0.072(2) Uani 1 1 d . . . . .
C61 C 0.2403(8) 0.5820(7) 0.1190(5) 0.079(2) Uani 1 1 d D U . . .
B1 B 0.2314(6) 0.2349(6) 0.2439(4) 0.0524(17) Uani 1 1 d . . . . .
F4A F -0.1239(12) 0.3795(14) 0.1538(11) 0.108(4) Uani 0.56(3) 1 d D U P B 2
F5A F -0.1459(17) 0.223(2) 0.1150(8) 0.120(4) Uani 0.56(3) 1 d D U P B 2
F6A F -0.2498(12) 0.266(2) 0.1892(13) 0.108(4) Uani 0.56(3) 1 d D U P B 2
F7A F 0.3692(19) -0.152(3) 0.311(2) 0.125(5) Uani 0.25(2) 1 d D U P C 2
F8A F 0.217(4) -0.236(2) 0.2867(19) 0.118(5) Uani 0.25(2) 1 d D U P C 2
F9A F 0.244(4) -0.124(3) 0.3724(12) 0.128(5) Uani 0.25(2) 1 d D U P C 2
F10A F 0.2683(17) -0.045(2) 0.0291(14) 0.091(4) Uani 0.44(4) 1 d D U P D 2
F11A F 0.105(2) -0.019(2) 0.0473(19) 0.084(5) Uani 0.44(4) 1 d D U P D 2
F12A F 0.153(2) -0.1698(11) 0.0673(14) 0.088(4) Uani 0.44(4) 1 d D U P D 2
F16A F 0.6046(18) 0.165(2) 0.3360(12) 0.102(4) Uani 0.323(14) 1 d D U P E 2
F17A F 0.600(2) 0.200(2) 0.4375(10) 0.093(4) Uani 0.323(14) 1 d D U P E 2
F18A F 0.6623(14) 0.3137(17) 0.3686(15) 0.100(4) Uani 0.323(14) 1 d D U P E 2
F22A F 0.2515(19) 0.6363(12) 0.1748(9) 0.097(4) Uani 0.384(14) 1 d D U P F 2
F23A F 0.280(2) 0.6330(15) 0.0677(11) 0.097(4) Uani 0.384(14) 1 d D U P F 2
F24A F 0.1373(12) 0.5670(13) 0.1084(12) 0.092(4) Uani 0.384(14) 1 d D U P F 2
F4 F -0.1113(15) 0.338(2) 0.1243(12) 0.112(4) Uani 0.44(3) 1 d D U P B 1
F5 F -0.1740(19) 0.1856(18) 0.1314(13) 0.115(4) Uani 0.44(3) 1 d D U P B 1
F6 F -0.2375(18) 0.302(2) 0.1957(15) 0.107(4) Uani 0.44(3) 1 d D U P B 1
F7 F 0.3508(12) -0.1151(9) 0.3435(7) 0.128(4) Uani 0.75(2) 1 d D U P C 1
F8 F 0.2654(15) -0.2430(7) 0.2893(7) 0.120(4) Uani 0.75(2) 1 d D U P C 1
F9 F 0.1837(15) -0.1452(11) 0.3551(7) 0.128(4) Uani 0.75(2) 1 d D U P C 1
F10 F 0.2618(13) -0.0118(15) 0.0282(9) 0.078(3) Uani 0.56(4) 1 d D U P D 1
F11 F 0.0983(15) -0.0425(18) 0.0387(14) 0.081(4) Uani 0.56(4) 1 d D U P D 1
F12 F 0.198(2) -0.1660(10) 0.0532(9) 0.090(4) Uani 0.56(4) 1 d D U P D 1
F16 F 0.6439(8) 0.2706(12) 0.3314(7) 0.105(3) Uani 0.677(14) 1 d D U P E 1
F17 F 0.5696(8) 0.1341(8) 0.3737(7) 0.099(3) Uani 0.677(14) 1 d D U P E 1
F18 F 0.6221(10) 0.2608(13) 0.4383(6) 0.101(3) Uani 0.677(14) 1 d D U P E 1
F22 F 0.3120(10) 0.6598(7) 0.1428(8) 0.100(3) Uani 0.616(14) 1 d D U P F 1
F23 F 0.2242(13) 0.6055(9) 0.0556(5) 0.093(3) Uani 0.616(14) 1 d D U P F 1
F24 F 0.1513(11) 0.5930(10) 0.1496(8) 0.101(3) Uani 0.616(14) 1 d D U P F 1
C1 C -0.4225(19) -0.4057(19) 0.3243(13) 0.087(5) Uani 0.469(19) 1 d D U P A 1
H1A H -0.467258 -0.353996 0.314498 0.104 Uiso 0.469(19) 1 calc R . P A 1
H1B H -0.397737 -0.412598 0.369016 0.104 Uiso 0.469(19) 1 calc R . P A 1
C2 C -0.395(2) -0.4660(19) 0.2772(14) 0.099(4) Uani 0.469(19) 1 d D U P A 1
H2 H -0.350677 -0.518137 0.286053 0.118 Uiso 0.469(19) 1 calc R . P A 1
C3 C -0.434(3) -0.453(2) 0.2123(16) 0.109(5) Uani 0.469(19) 1 d D U P A 1
H3A H -0.407320 -0.503544 0.181301 0.163 Uiso 0.469(19) 1 calc R . P A 1
H3B H -0.510855 -0.463555 0.212128 0.163 Uiso 0.469(19) 1 calc R . P A 1
H3C H -0.410227 -0.381916 0.197828 0.163 Uiso 0.469(19) 1 calc R . P A 1

loop_
_atom_site_aniso_label
_atom_site_aniso_U_11
_atom_site_aniso_U_22
_atom_site_aniso_U_33
_atom_site_aniso_U_23
_atom_site_aniso_U_13
_atom_site_aniso_U_12
Rh1 0.0597(4) 0.0612(4) 0.0567(4) -0.0007(2) 0.0094(2) 0.0179(2)
P1 0.0593(11) 0.0598(10) 0.0523(9) -0.0011(7) 0.0092(7) 0.0267(9)
P2 0.0586(11) 0.0584(10) 0.0525(9) 0.0006(7) 0.0112(7) 0.0272(9)
C4 0.064(5) 0.059(4) 0.074(5) -0.009(3) 0.002(4) 0.017(4)
C5 0.056(4) 0.061(4) 0.072(5) -0.008(3) -0.001(4) 0.020(3)
C6 0.073(5) 0.076(5) 0.053(4) 0.004(3) 0.013(3) 0.035(4)
C7 0.078(6) 0.077(5) 0.055(4) -0.005(4) 0.011(4) 0.031(5)
C8 0.088(7) 0.085(6) 0.056(4) -0.004(4) 0.009(4) 0.038(5)
C9 0.107(8) 0.091(7) 0.062(5) -0.001(4) 0.023(5) 0.052(6)
C10 0.085(7) 0.108(8) 0.063(5) 0.004(5) 0.014(4) 0.056(6)
C11 0.076(6) 0.095(6) 0.061(5) 0.002(4) 0.010(4) 0.047(5)
C12 0.069(5) 0.068(5) 0.053(4) -0.002(3) 0.012(3) 0.032(4)
C13 0.081(8) 0.108(9) 0.194(16) 0.076(11) 0.058(9) 0.055(7)
C14 0.115(10) 0.110(9) 0.137(11) 0.048(9) 0.050(9) 0.075(9)
C15 0.086(7) 0.072(6) 0.120(9) -0.002(5) 0.006(6) 0.046(6)
C16 0.075(7) 0.104(8) 0.101(7) 0.013(6) 0.027(5) 0.049(6)
C17 0.080(6) 0.089(6) 0.074(5) 0.007(5) 0.024(4) 0.048(5)
C18 0.070(5) 0.070(5) 0.058(4) 0.003(3) 0.011(4) 0.036(4)
C19 0.099(8) 0.088(7) 0.081(6) -0.016(5) -0.004(5) 0.056(6)
C20 0.095(9) 0.079(7) 0.137(11) -0.017(7) 0.004(7) 0.050(7)
C21 0.077(7) 0.083(6) 0.106(8) 0.008(5) 0.012(5) 0.048(6)
C22 0.131(12) 0.136(12) 0.143(12) -0.063(10) -0.063(10) 0.100(11)
C23 0.129(12) 0.109(10) 0.193(17) -0.068(11) -0.073(12) 0.085(10)
C24 0.066(5) 0.065(4) 0.049(4) -0.003(3) 0.011(3) 0.030(4)
C25 0.071(5) 0.069(5) 0.068(5) 0.001(4) 0.018(4) 0.034(4)
C26 0.082(6) 0.077(6) 0.068(5) 0.002(4) 0.026(4) 0.038(5)
C27 0.096(7) 0.095(7) 0.057(4) -0.010(4) 0.013(4) 0.057(6)
C28 0.100(7) 0.077(6) 0.060(5) -0.005(4) 0.011(4) 0.051(5)
C29 0.088(6) 0.075(5) 0.060(4) 0.001(4) 0.007(4) 0.046(5)
C1A 0.097(10) 0.097(10) 0.102(10) -0.005(9) -0.008(8) -0.032(9)
C2A 0.081(9) 0.098(9) 0.123(9) -0.004(8) 0.003(7) -0.041(7)
C3A 0.091(9) 0.104(9) 0.119(9) -0.001(8) 0.012(8) -0.027(8)
F1 0.080(4) 0.103(4) 0.104(4) 0.038(4) 0.023(3) 0.021(3)
F2 0.262(14) 0.101(6) 0.102(5) 0.009(4) 0.100(7) 0.026(7)
F3 0.064(4) 0.210(10) 0.170(8) 0.108(8) 0.047(5) 0.040(5)
F13 0.099(5) 0.151(7) 0.132(6) -0.081(6) -0.011(4) 0.065(5)
F14 0.107(5) 0.115(5) 0.075(4) -0.031(3) 0.014(3) 0.014(4)
F15 0.216(12) 0.074(5) 0.137(7) -0.025(4) 0.085(7) -0.002(5)
F19 0.114(5) 0.097(5) 0.082(4) -0.003(3) 0.042(3) 0.011(4)
F20 0.160(8) 0.091(5) 0.152(7) 0.030(5) 0.107(6) 0.064(5)
F21 0.058(4) 0.234(13) 0.143(7) -0.074(7) 0.031(4) 0.008(5)
C30 0.054(4) 0.042(3) 0.061(4) -0.004(3) 0.013(3) 0.014(3)
C31 0.051(4) 0.049(4) 0.069(4) 0.003(3) 0.010(3) 0.019(3)
C32 0.061(5) 0.056(4) 0.080(5) 0.008(4) 0.024(4) 0.016(4)
C33 0.048(4) 0.071(5) 0.093(6) 0.006(4) 0.019(4) 0.014(4)
C34 0.052(5) 0.073(5) 0.078(5) -0.009(4) 0.005(4) 0.012(4)
C35 0.049(4) 0.057(4) 0.068(4) -0.007(3) 0.008(3) 0.009(3)
C36 0.068(6) 0.076(6) 0.101(7) 0.021(5) 0.033(5) 0.026(5)
C37 0.054(4) 0.155(7) 0.094(5) 0.014(5) 0.005(4) 0.016(5)
C38 0.052(4) 0.050(4) 0.066(4) 0.002(3) 0.019(3) 0.020(3)
C39 0.066(5) 0.056(4) 0.064(4) 0.000(3) 0.021(3) 0.020(4)
C40 0.081(6) 0.054(5) 0.086(6) 0.006(4) 0.021(5) 0.020(4)
C41 0.073(6) 0.045(4) 0.093(6) -0.009(4) 0.013(4) 0.011(4)
C42 0.054(4) 0.050(4) 0.086(5) -0.008(3) 0.004(4) 0.019(3)
C43 0.049(4) 0.047(4) 0.076(5) -0.005(3) 0.004(3) 0.019(3)
C44 0.191(9) 0.068(4) 0.089(5) 0.011(4) 0.016(5) 0.040(5)
C45 0.092(5) 0.062(4) 0.097(5) -0.020(4) -0.016(4) 0.020(4)
C46 0.049(4) 0.053(4) 0.057(4) 0.004(3) 0.015(3) 0.020(3)
C47 0.049(4) 0.050(4) 0.062(4) -0.001(3) 0.006(3) 0.016(3)
C48 0.063(5) 0.067(5) 0.059(4) -0.012(3) 0.007(3) 0.015(4)
C49 0.059(5) 0.087(6) 0.059(4) -0.006(4) 0.003(3) 0.018(4)
C50 0.052(4) 0.073(5) 0.062(4) 0.004(4) 0.009(3) 0.024(4)
C51 0.052(4) 0.063(4) 0.056(4) -0.003(3) 0.009(3) 0.024(3)
C52 0.081(7) 0.074(6) 0.082(6) -0.022(5) 0.008(5) 0.021(5)
C53 0.059(4) 0.120(5) 0.087(4) 0.000(4) 0.006(3) 0.047(4)
C54 0.046(4) 0.048(3) 0.056(4) -0.008(3) 0.004(3) 0.020(3)
C55 0.054(4) 0.048(4) 0.057(4) -0.006(3) 0.011(3) 0.021(3)
C56 0.063(5) 0.049(4) 0.061(4) 0.000(3) 0.002(3) 0.021(3)
C57 0.071(5) 0.054(4) 0.060(4) 0.003(3) 0.017(4) 0.014(4)
C58 0.060(4) 0.056(4) 0.061(4) -0.004(3) 0.017(3) 0.017(3)
C59 0.050(4) 0.050(4) 0.058(4) -0.005(3) 0.011(3) 0.019(3)
C60 0.072(6) 0.063(5) 0.083(6) -0.001(4) 0.033(5) 0.011(4)
C61 0.096(5) 0.051(4) 0.096(5) 0.006(3) 0.005(4) 0.035(4)
B1 0.050(4) 0.049(4) 0.061(4) -0.003(3) 0.018(3) 0.022(3)
F4A 0.071(6) 0.154(9) 0.101(8) 0.035(7) -0.006(6) 0.016(6)
F5A 0.084(8) 0.186(10) 0.089(7) 0.005(7) 0.004(6) 0.015(7)
F6A 0.050(5) 0.159(11) 0.113(7) 0.006(8) 0.001(5) 0.004(6)
F7A 0.197(10) 0.081(9) 0.104(9) 0.020(8) -0.001(9) 0.044(8)
F8A 0.198(12) 0.067(8) 0.094(8) 0.024(7) 0.020(10) 0.031(9)
F9A 0.206(12) 0.092(9) 0.089(8) 0.010(8) 0.005(9) 0.037(10)
F10A 0.101(7) 0.077(9) 0.096(7) -0.031(8) -0.006(6) 0.030(7)
F11A 0.090(7) 0.056(9) 0.106(10) -0.021(8) -0.023(6) 0.016(6)
F12A 0.088(8) 0.062(5) 0.116(8) -0.027(5) -0.027(7) 0.024(6)
F16A 0.069(8) 0.135(8) 0.111(8) -0.013(8) 0.000(7) 0.050(7)
F17A 0.069(8) 0.128(9) 0.093(7) 0.006(7) 0.004(6) 0.053(8)
F18A 0.060(7) 0.131(9) 0.116(9) 0.001(8) 0.005(7) 0.040(6)
F22A 0.128(9) 0.049(6) 0.119(7) -0.009(5) 0.000(7) 0.043(6)
F23A 0.118(9) 0.060(7) 0.120(8) 0.024(6) 0.020(7) 0.035(7)
F24A 0.097(6) 0.063(6) 0.125(9) -0.001(7) -0.008(7) 0.046(6)
F4 0.070(7) 0.174(10) 0.093(8) 0.040(7) 0.001(6) 0.012(7)
F5 0.078(8) 0.168(10) 0.096(8) 0.002(7) 0.007(7) 0.000(7)
F6 0.058(7) 0.159(11) 0.109(8) 0.019(8) 0.006(6) 0.029(7)
F7 0.208(10) 0.080(5) 0.102(7) 0.021(5) -0.022(6) 0.046(6)
F8 0.204(10) 0.056(4) 0.109(6) 0.012(4) 0.013(7) 0.049(5)
F9 0.203(10) 0.097(6) 0.087(6) 0.022(5) 0.033(6) 0.024(7)
F10 0.097(6) 0.069(7) 0.073(5) -0.021(6) 0.007(4) 0.036(6)
F11 0.090(6) 0.060(8) 0.095(8) -0.013(7) -0.021(5) 0.016(5)
F12 0.116(9) 0.067(5) 0.092(7) -0.022(4) -0.002(7) 0.031(6)
F16 0.062(5) 0.154(8) 0.109(6) 0.020(6) 0.030(4) 0.052(5)
F17 0.074(5) 0.111(6) 0.123(7) 0.008(5) -0.003(5) 0.057(4)
F18 0.074(5) 0.137(8) 0.099(5) -0.020(6) -0.021(4) 0.047(6)
F22 0.111(7) 0.050(4) 0.144(7) -0.006(5) -0.010(6) 0.028(4)
F23 0.128(8) 0.060(5) 0.097(5) 0.009(4) -0.010(5) 0.037(5)
F24 0.110(6) 0.075(5) 0.131(7) 0.014(5) 0.032(6) 0.060(5)
C1 0.068(8) 0.091(9) 0.094(8) 0.020(7) 0.022(7) -0.033(7)
C2 0.084(8) 0.089(8) 0.115(8) 0.004(7) 0.009(7) -0.028(7)
C3 0.099(8) 0.100(9) 0.118(8) -0.002(8) 0.004(7) -0.024(7)

loop_
_atom_type_symbol
_atom_type_description
_atom_type_scat_dispersion_real
_atom_type_scat_dispersion_imag
_atom_type_scat_source
C C 0.0181 0.0091 'International Tables Vol C Tables 4.2.6.8 and 6.1.1.4'
H H 0.0000 0.0000 'International Tables Vol C Tables 4.2.6.8 and 6.1.1.4'
B B 0.0090 0.0039 'International Tables Vol C Tables 4.2.6.8 and 6.1.1.4'
F F 0.0727 0.0534 'International Tables Vol C Tables 4.2.6.8 and 6.1.1.4'
P P 0.2955 0.4335 'International Tables Vol C Tables 4.2.6.8 and 6.1.1.4'
Rh Rh 0.0927 3.6045 'International Tables Vol C Tables 4.2.6.8 and 6.1.1.4'

loop_
_geom_angle_atom_site_label_1
_geom_angle_atom_site_label_2
_geom_angle_atom_site_label_3
_geom_angle
_geom_angle_site_symmetry_1
_geom_angle_site_symmetry_3
_geom_angle_publ_flag
P1 Rh1 P2 85.04(7) . . ?
P1 Rh1 C1A 171.1(8) . . ?
P1 Rh1 C3A 120.9(7) . . ?
P1 Rh1 C1 97.7(7) . . ?
P1 Rh1 C3 152.9(8) . . ?
P2 Rh1 C1A 95.3(7) . . ?
P2 Rh1 C3A 152.6(7) . . ?
P2 Rh1 C1 167.8(7) . . ?
P2 Rh1 C3 120.3(8) . . ?
C1A Rh1 C3A 60.7(10) . . ?
C2A Rh1 P1 152.4(7) . . ?
C2A Rh1 P2 117.5(7) . . ?
C2A Rh1 C1A 33.0(8) . . ?
C2A Rh1 C3A 35.1(8) . . ?
C1 Rh1 C3 59.9(11) . . ?
C2 Rh1 P1 117.1(8) . . ?
C2 Rh1 P2 152.7(8) . . ?
C2 Rh1 C1 33.5(9) . . ?
C2 Rh1 C3 35.8(8) . . ?
C4 P1 Rh1 112.2(3) . . ?
C6 P1 Rh1 114.2(3) . . ?
C6 P1 C4 105.3(4) . . ?
C6 P1 C12 104.7(3) . . ?
C12 P1 Rh1 114.7(3) . . ?
C12 P1 C4 104.8(4) . . ?
C5 P2 Rh1 111.7(3) . . ?
C18 P2 Rh1 114.8(3) . . ?
C18 P2 C5 105.3(4) . . ?
C24 P2 Rh1 113.9(3) . . ?
C24 P2 C5 106.0(4) . . ?
C24 P2 C18 104.3(3) . . ?
P1 C4 H4A 109.8 . . ?
P1 C4 H4B 109.8 . . ?
H4A C4 H4B 108.3 . . ?
C5 C4 P1 109.3(7) . . ?
C5 C4 H4A 109.8 . . ?
C5 C4 H4B 109.8 . . ?
P2 C5 H5A 109.5 . . ?
P2 C5 H5B 109.5 . . ?
C4 C5 P2 110.7(7) . . ?
C4 C5 H5A 109.5 . . ?
C4 C5 H5B 109.5 . . ?
H5A C5 H5B 108.1 . . ?
P1 C6 H6 106.6 . . ?
C7 C6 P1 115.2(6) . . ?
C7 C6 H6 106.6 . . ?
C7 C6 C11 110.2(8) . . ?
C11 C6 P1 111.0(6) . . ?
C11 C6 H6 106.6 . . ?
C6 C7 H7A 109.5 . . ?
C6 C7 H7B 109.5 . . ?
C6 C7 C8 110.9(8) . . ?
H7A C7 H7B 108.0 . . ?
C8 C7 H7A 109.5 . . ?
C8 C7 H7B 109.5 . . ?
C7 C8 H8A 109.3 . . ?
C7 C8 H8B 109.3 . . ?
H8A C8 H8B 108.0 . . ?
C9 C8 C7 111.6(7) . . ?
C9 C8 H8A 109.3 . . ?
C9 C8 H8B 109.3 . . ?
C8 C9 H9A 109.3 . . ?
C8 C9 H9B 109.3 . . ?
C8 C9 C10 111.5(8) . . ?
H9A C9 H9B 108.0 . . ?
C10 C9 H9A 109.3 . . ?
C10 C9 H9B 109.3 . . ?
C9 C10 H10A 109.4 . . ?
C9 C10 H10B 109.4 . . ?
C9 C10 C11 111.1(10) . . ?
H10A C10 H10B 108.0 . . ?
C11 C10 H10A 109.4 . . ?
C11 C10 H10B 109.4 . . ?
C6 C11 H11A 109.7 . . ?
C6 C11 H11B 109.7 . . ?
C10 C11 C6 109.6(7) . . ?
C10 C11 H11A 109.7 . . ?
C10 C11 H11B 109.7 . . ?
H11A C11 H11B 108.2 . . ?
P1 C12 H12 107.8 . . ?
C13 C12 P1 109.7(7) . . ?
C13 C12 H12 107.8 . . ?
C17 C12 P1 112.5(6) . . ?
C17 C12 H12 107.8 . . ?
C17 C12 C13 111.1(9) . . ?
C12 C13 H13A 109.4 . . ?
C12 C13 H13B 109.4 . . ?
C12 C13 C14 111.2(11) . . ?
H13A C13 H13B 108.0 . . ?
C14 C13 H13A 109.4 . . ?
C14 C13 H13B 109.4 . . ?
C13 C14 H14A 109.6 . . ?
C13 C14 H14B 109.6 . . ?
H14A C14 H14B 108.1 . . ?
C15 C14 C13 110.3(12) . . ?
C15 C14 H14A 109.6 . . ?
C15 C14 H14B 109.6 . . ?
C14 C15 H15A 109.6 . . ?
C14 C15 H15B 109.6 . . ?
H15A C15 H15B 108.1 . . ?
C16 C15 C14 110.3(10) . . ?
C16 C15 H15A 109.6 . . ?
C16 C15 H15B 109.6 . . ?
C15 C16 H16A 109.3 . . ?
C15 C16 H16B 109.3 . . ?
C15 C16 C17 111.4(10) . . ?
H16A C16 H16B 108.0 . . ?
C17 C16 H16A 109.3 . . ?
C17 C16 H16B 109.3 . . ?
C12 C17 C16 110.6(8) . . ?
C12 C17 H17A 109.5 . . ?
C12 C17 H17B 109.5 . . ?
C16 C17 H17A 109.5 . . ?
C16 C17 H17B 109.5 . . ?
H17A C17 H17B 108.1 . . ?
P2 C18 H18 107.5 . . ?
C19 C18 P2 113.3(6) . . ?
C19 C18 H18 107.5 . . ?
C23 C18 P2 110.9(8) . . ?
C23 C18 H18 107.5 . . ?
C23 C18 C19 109.9(10) . . ?
C18 C19 H19A 109.6 . . ?
C18 C19 H19B 109.6 . . ?
C18 C19 C20 110.2(9) . . ?
H19A C19 H19B 108.1 . . ?
C20 C19 H19A 109.6 . . ?
C20 C19 H19B 109.6 . . ?
C19 C20 H20A 109.4 . . ?
C19 C20 H20B 109.4 . . ?
H20A C20 H20B 108.0 . . ?
C21 C20 C19 111.0(11) . . ?
C21 C20 H20A 109.4 . . ?
C21 C20 H20B 109.4 . . ?
C20 C21 H21A 110.2 . . ?
C20 C21 H21B 110.2 . . ?
C20 C21 C22 107.8(10) . . ?
H21A C21 H21B 108.5 . . ?
C22 C21 H21A 110.2 . . ?
C22 C21 H21B 110.2 . . ?
C21 C22 H22A 109.7 . . ?
C21 C22 H22B 109.7 . . ?
C21 C22 C23 109.9(12) . . ?
H22A C22 H22B 108.2 . . ?
C23 C22 H22A 109.7 . . ?
C23 C22 H22B 109.7 . . ?
C18 C23 C22 112.4(13) . . ?
C18 C23 H23A 109.1 . . ?
C18 C23 H23B 109.1 . . ?
C22 C23 H23A 109.1 . . ?
C22 C23 H23B 109.1 . . ?
H23A C23 H23B 107.8 . . ?
P2 C24 H24 106.6 . . ?
C25 C24 P2 114.8(6) . . ?
C25 C24 H24 106.6 . . ?
C25 C24 C29 109.9(7) . . ?
C29 C24 P2 111.8(5) . . ?
C29 C24 H24 106.6 . . ?
C24 C25 H25A 109.4 . . ?
C24 C25 H25B 109.4 . . ?
C24 C25 C26 111.1(8) . . ?
H25A C25 H25B 108.0 . . ?
C26 C25 H25A 109.4 . . ?
C26 C25 H25B 109.4 . . ?
C25 C26 H26A 109.5 . . ?
C25 C26 H26B 109.5 . . ?
H26A C26 H26B 108.1 . . ?
C27 C26 C25 110.9(7) . . ?
C27 C26 H26A 109.5 . . ?
C27 C26 H26B 109.5 . . ?
C26 C27 H27A 109.1 . . ?
C26 C27 H27B 109.1 . . ?
H27A C27 H27B 107.9 . . ?
C28 C27 C26 112.3(8) . . ?
C28 C27 H27A 109.1 . . ?
C28 C27 H27B 109.1 . . ?
C27 C28 H28A 109.6 . . ?
C27 C28 H28B 109.6 . . ?
C27 C28 C29 110.1(9) . . ?
H28A C28 H28B 108.2 . . ?
C29 C28 H28A 109.6 . . ?
C29 C28 H28B 109.6 . . ?
C24 C29 C28 109.4(7) . . ?
C24 C29 H29A 109.8 . . ?
C24 C29 H29B 109.8 . . ?
C28 C29 H29A 109.8 . . ?
C28 C29 H29B 109.8 . . ?
H29A C29 H29B 108.2 . . ?
Rh1 C1A H1AA 80.5 . . ?
Rh1 C1A H1AB 120.1 . . ?
H1AA C1A H1AB 120.0 . . ?
C2A C1A Rh1 70.4(13) . . ?
C2A C1A H1AA 120.0 . . ?
C2A C1A H1AB 120.0 . . ?
Rh1 C2A H2A 117.3 . . ?
C1A C2A Rh1 76.6(13) . . ?
C1A C2A H2A 118.3 . . ?
C1A C2A C3A 123(3) . . ?
C3A C2A Rh1 78.2(13) . . ?
C3A C2A H2A 118.3 . . ?
Rh1 C3A H3AA 119.7 . . ?
Rh1 C3A H3AB 129.1 . . ?
Rh1 C3A H3AC 43.0 . . ?
C2A C3A Rh1 66.7(12) . . ?
C2A C3A H3AA 109.5 . . ?
C2A C3A H3AB 109.5 . . ?
C2A C3A H3AC 109.5 . . ?
H3AA C3A H3AB 109.5 . . ?
H3AA C3A H3AC 109.5 . . ?
H3AB C3A H3AC 109.5 . . ?
C31 C30 C35 115.9(7) . . ?
C31 C30 B1 120.5(7) . . ?
C35 C30 B1 123.2(7) . . ?
C30 C31 H31 118.9 . . ?
C30 C31 C32 122.3(8) . . ?
C32 C31 H31 118.9 . . ?
C31 C32 C36 119.4(9) . . ?
C33 C32 C31 120.2(8) . . ?
C33 C32 C36 120.4(9) . . ?
C32 C33 H33 120.9 . . ?
C34 C33 C32 118.2(8) . . ?
C34 C33 H33 120.9 . . ?
C33 C34 C37 119.7(9) . . ?
C35 C34 C33 121.2(9) . . ?
C35 C34 C37 119.1(9) . . ?
C30 C35 H35 118.9 . . ?
C34 C35 C30 122.3(8) . . ?
C34 C35 H35 118.9 . . ?
F1 C36 F2 102.8(11) . . ?
F1 C36 C32 112.5(8) . . ?
F2 C36 C32 111.3(9) . . ?
F3 C36 F1 105.2(9) . . ?
F3 C36 F2 111.6(10) . . ?
F3 C36 C32 112.9(11) . . ?
F4A C37 C34 108.5(11) . . ?
F5A C37 C34 116.0(12) . . ?
F5A C37 F4A 104.9(13) . . ?
F5A C37 F6A 105.3(14) . . ?
F6A C37 C34 114.4(14) . . ?
F6A C37 F4A 107.2(14) . . ?
F4 C37 C34 117.2(12) . . ?
F4 C37 F5 97.9(15) . . ?
F4 C37 F6 113.1(18) . . ?
F5 C37 C34 107.9(14) . . ?
F6 C37 C34 112.2(17) . . ?
F6 C37 F5 106.8(16) . . ?
C39 C38 C43 116.1(8) . . ?
C39 C38 B1 122.0(7) . . ?
C43 C38 B1 121.5(7) . . ?
C38 C39 H39 119.0 . . ?
C38 C39 C40 122.0(9) . . ?
C40 C39 H39 119.0 . . ?
C39 C40 C44 118.4(10) . . ?
C41 C40 C39 121.0(9) . . ?
C41 C40 C44 120.7(9) . . ?
C40 C41 H41 120.9 . . ?
C40 C41 C42 118.2(9) . . ?
C42 C41 H41 120.9 . . ?
C41 C42 C45 121.6(8) . . ?
C43 C42 C41 120.4(9) . . ?
C43 C42 C45 117.9(8) . . ?
C38 C43 H43 118.8 . . ?
C42 C43 C38 122.3(8) . . ?
C42 C43 H43 118.8 . . ?
F7A C44 C40 107.4(16) . . ?
F8A C44 C40 105(2) . . ?
F8A C44 F7A 107(2) . . ?
F9A C44 C40 122(2) . . ?
F9A C44 F7A 102(2) . . ?
F9A C44 F8A 113(2) . . ?
F7 C44 C40 113.0(11) . . ?
F7 C44 F8 107.7(12) . . ?
F7 C44 F9 105.2(12) . . ?
F8 C44 C40 115.8(12) . . ?
F8 C44 F9 105.3(13) . . ?
F9 C44 C40 109.1(11) . . ?
F10A C45 C42 116.2(15) . . ?
F10A C45 F11A 111(2) . . ?
F10A C45 F12A 111.4(14) . . ?
F11A C45 C42 106.8(17) . . ?
F11A C45 F12A 103.8(15) . . ?
F12A C45 C42 106.9(13) . . ?
F10 C45 C42 111.3(11) . . ?
F11 C45 C42 117.9(14) . . ?
F11 C45 F10 99.8(15) . . ?
F12 C45 C42 115.9(11) . . ?
F12 C45 F10 102.9(12) . . ?
F12 C45 F11 107.0(13) . . ?
C47 C46 C51 116.2(8) . . ?
C47 C46 B1 120.8(6) . . ?
C51 C46 B1 122.6(7) . . ?
C46 C47 H47 119.2 . . ?
C46 C47 C48 121.6(7) . . ?
C48 C47 H47 119.2 . . ?
C47 C48 C52 119.6(8) . . ?
C49 C48 C47 120.7(8) . . ?
C49 C48 C52 119.7(9) . . ?
C48 C49 H49 121.3 . . ?
C50 C49 C48 117.5(8) . . ?
C50 C49 H49 121.3 . . ?
C49 C50 C51 122.4(7) . . ?
C49 C50 C53 117.8(8) . . ?
C51 C50 C53 119.8(8) . . ?
C46 C51 H51 119.2 . . ?
C50 C51 C46 121.5(7) . . ?
C50 C51 H51 119.2 . . ?
F13 C52 F14 104.8(9) . . ?
F13 C52 F15 109.4(11) . . ?
F13 C52 C48 115.5(9) . . ?
F14 C52 C48 111.4(8) . . ?
F15 C52 F14 102.3(10) . . ?
F15 C52 C48 112.4(9) . . ?
F16A C53 C50 118.3(12) . . ?
F16A C53 F18A 99.5(16) . . ?
F17A C53 C50 117.6(12) . . ?
F17A C53 F16A 102.8(16) . . ?
F17A C53 F18A 104.4(17) . . ?
F18A C53 C50 111.9(11) . . ?
F16 C53 C50 110.7(8) . . ?
F16 C53 F17 105.4(10) . . ?
F16 C53 F18 110.7(12) . . ?
F17 C53 C50 111.4(9) . . ?
F18 C53 C50 113.2(9) . . ?
F18 C53 F17 105.0(10) . . ?
C55 C54 C59 115.3(7) . . ?
C55 C54 B1 122.8(6) . . ?
C59 C54 B1 121.4(6) . . ?
C54 C55 H55 118.9 . . ?
C56 C55 C54 122.1(7) . . ?
C56 C55 H55 118.9 . . ?
C55 C56 C57 121.6(6) . . ?
C55 C56 C61 120.4(7) . . ?
C57 C56 C61 118.0(7) . . ?
C56 C57 H57 121.7 . . ?
C58 C57 C56 116.7(7) . . ?
C58 C57 H57 121.7 . . ?
C57 C58 C60 117.3(8) . . ?
C59 C58 C57 122.1(7) . . ?
C59 C58 C60 120.5(7) . . ?
C54 C59 H59 119.0 . . ?
C58 C59 C54 122.1(6) . . ?
C58 C59 H59 119.0 . . ?
F19 C60 C58 112.0(8) . . ?
F20 C60 F19 105.4(9) . . ?
F20 C60 F21 108.5(11) . . ?
F20 C60 C58 112.6(8) . . ?
F21 C60 F19 104.8(9) . . ?
F21 C60 C58 113.0(9) . . ?
F22A C61 C56 110.8(9) . . ?
F22A C61 F23A 112.9(15) . . ?
F22A C61 F24A 104.3(14) . . ?
F23A C61 C56 113.5(11) . . ?
F23A C61 F24A 106.3(15) . . ?
F24A C61 C56 108.5(10) . . ?
F22 C61 C56 110.9(8) . . ?
F23 C61 C56 113.5(8) . . ?
F23 C61 F22 104.5(10) . . ?
F24 C61 C56 115.1(8) . . ?
F24 C61 F22 106.8(11) . . ?
F24 C61 F23 105.4(10) . . ?
C30 B1 C38 102.5(5) . . ?
C46 B1 C30 112.5(6) . . ?
C46 B1 C38 112.8(6) . . ?
C54 B1 C30 113.2(6) . . ?
C54 B1 C38 112.1(6) . . ?
C54 B1 C46 104.1(6) . . ?
Rh1 C1 H1A 82.7 . . ?
Rh1 C1 H1B 118.0 . . ?
H1A C1 H1B 120.0 . . ?
C2 C1 Rh1 70.0(12) . . ?
C2 C1 H1A 120.0 . . ?
C2 C1 H1B 120.0 . . ?
Rh1 C2 H2 115.1 . . ?
C1 C2 Rh1 76.6(12) . . ?
C1 C2 H2 121.1 . . ?
C1 C2 C3 118(3) . . ?
C3 C2 Rh1 78.1(14) . . ?
C3 C2 H2 121.1 . . ?
Rh1 C3 H3A 117.5 . . ?
Rh1 C3 H3B 131.4 . . ?
Rh1 C3 H3C 44.0 . . ?
C2 C3 Rh1 66.1(13) . . ?
C2 C3 H3A 109.5 . . ?
C2 C3 H3B 109.5 . . ?
C2 C3 H3C 109.5 . . ?
H3A C3 H3B 109.5 . . ?
H3A C3 H3C 109.5 . . ?
H3B C3 H3C 109.5 . . ?

loop_
_geom_bond_atom_site_label_1
_geom_bond_atom_site_label_2
_geom_bond_distance
_geom_bond_site_symmetry_2
_geom_bond_publ_flag
Rh1 P1 2.232(2) . ?
Rh1 P2 2.238(2) . ?
Rh1 C1A 2.273(19) . ?
Rh1 C2A 2.201(18) . ?
Rh1 C3A 2.34(2) . ?
Rh1 C1 2.259(16) . ?
Rh1 C2 2.18(2) . ?
Rh1 C3 2.33(2) . ?
P1 C4 1.863(10) . ?
P1 C6 1.847(8) . ?
P1 C12 1.860(7) . ?
P2 C5 1.852(9) . ?
P2 C18 1.850(7) . ?
P2 C24 1.849(7) . ?
C4 H4A 0.9900 . ?
C4 H4B 0.9900 . ?
C4 C5 1.553(12) . ?
C5 H5A 0.9900 . ?
C5 H5B 0.9900 . ?
C6 H6 1.0000 . ?
C6 C7 1.521(15) . ?
C6 C11 1.540(10) . ?
C7 H7A 0.9900 . ?
C7 H7B 0.9900 . ?
C7 C8 1.544(11) . ?
C8 H8A 0.9900 . ?
C8 H8B 0.9900 . ?
C8 C9 1.515(12) . ?
C9 H9A 0.9900 . ?
C9 H9B 0.9900 . ?
C9 C10 1.527(18) . ?
C10 H10A 0.9900 . ?
C10 H10B 0.9900 . ?
C10 C11 1.538(12) . ?
C11 H11A 0.9900 . ?
C11 H11B 0.9900 . ?
C12 H12 1.0000 . ?
C12 C13 1.504(16) . ?
C12 C17 1.500(11) . ?
C13 H13A 0.9900 . ?
C13 H13B 0.9900 . ?
C13 C14 1.529(13) . ?
C14 H14A 0.9900 . ?
C14 H14B 0.9900 . ?
C14 C15 1.504(18) . ?
C15 H15A 0.9900 . ?
C15 H15B 0.9900 . ?
C15 C16 1.489(19) . ?
C16 H16A 0.9900 . ?
C16 H16B 0.9900 . ?
C16 C17 1.543(12) . ?
C17 H17A 0.9900 . ?
C17 H17B 0.9900 . ?
C18 H18 1.0000 . ?
C18 C19 1.504(12) . ?
C18 C23 1.476(19) . ?
C19 H19A 0.9900 . ?
C19 H19B 0.9900 . ?
C19 C20 1.562(12) . ?
C20 H20A 0.9900 . ?
C20 H20B 0.9900 . ?
C20 C21 1.50(2) . ?
C21 H21A 0.9900 . ?
C21 H21B 0.9900 . ?
C21 C22 1.510(18) . ?
C22 H22A 0.9900 . ?
C22 H22B 0.9900 . ?
C22 C23 1.550(14) . ?
C23 H23A 0.9900 . ?
C23 H23B 0.9900 . ?
C24 H24 1.0000 . ?
C24 C25 1.516(13) . ?
C24 C29 1.536(9) . ?
C25 H25A 0.9900 . ?
C25 H25B 0.9900 . ?
C25 C26 1.538(12) . ?
C26 H26A 0.9900 . ?
C26 H26B 0.9900 . ?
C26 C27 1.528(11) . ?
C27 H27A 0.9900 . ?
C27 H27B 0.9900 . ?
C27 C28 1.512(17) . ?
C28 H28A 0.9900 . ?
C28 H28B 0.9900 . ?
C28 C29 1.549(12) . ?
C29 H29A 0.9900 . ?
C29 H29B 0.9900 . ?
C1A H1AA 0.9500 . ?
C1A H1AB 0.9500 . ?
C1A C2A 1.27(3) . ?
C2A H2A 0.9500 . ?
C2A C3A 1.38(3) . ?
C3A H3AA 0.9800 . ?
C3A H3AB 0.9800 . ?
C3A H3AC 0.9800 . ?
F1 C36 1.334(11) . ?
F2 C36 1.337(17) . ?
F3 C36 1.320(14) . ?
F13 C52 1.303(13) . ?
F14 C52 1.348(13) . ?
F15 C52 1.329(16) . ?
F19 C60 1.329(13) . ?
F20 C60 1.299(12) . ?
F21 C60 1.317(15) . ?
C30 C31 1.383(11) . ?
C30 C35 1.403(12) . ?
C30 B1 1.641(11) . ?
C31 H31 0.9500 . ?
C31 C32 1.411(12) . ?
C32 C33 1.382(14) . ?
C32 C36 1.497(14) . ?
C33 H33 0.9500 . ?
C33 C34 1.382(14) . ?
C34 C35 1.379(12) . ?
C34 C37 1.491(16) . ?
C35 H35 0.9500 . ?
C37 F4A 1.380(17) . ?
C37 F5A 1.313(17) . ?
C37 F6A 1.337(16) . ?
C37 F4 1.302(17) . ?
C37 F5 1.410(18) . ?
C37 F6 1.312(18) . ?
C38 C39 1.395(11) . ?
C38 C43 1.397(12) . ?
C38 B1 1.656(11) . ?
C39 H39 0.9500 . ?
C39 C40 1.402(13) . ?
C40 C41 1.373(16) . ?
C40 C44 1.486(15) . ?
C41 H41 0.9500 . ?
C41 C42 1.401(14) . ?
C42 C43 1.393(12) . ?
C42 C45 1.484(15) . ?
C43 H43 0.9500 . ?
C44 F7A 1.36(2) . ?
C44 F8A 1.33(2) . ?
C44 F9A 1.32(2) . ?
C44 F7 1.315(16) . ?
C44 F8 1.329(14) . ?
C44 F9 1.386(16) . ?
C45 F10A 1.307(19) . ?
C45 F11A 1.355(18) . ?
C45 F12A 1.371(16) . ?
C45 F10 1.383(16) . ?
C45 F11 1.360(17) . ?
C45 F12 1.347(15) . ?
C46 C47 1.390(11) . ?
C46 C51 1.396(10) . ?
C46 B1 1.639(12) . ?
C47 H47 0.9500 . ?
C47 C48 1.413(13) . ?
C48 C49 1.382(12) . ?
C48 C52 1.497(12) . ?
C49 H49 0.9500 . ?
C49 C50 1.368(13) . ?
C50 C51 1.384(13) . ?
C50 C53 1.514(11) . ?
C51 H51 0.9500 . ?
C53 F16A 1.330(17) . ?
C53 F17A 1.310(17) . ?
C53 F18A 1.378(19) . ?
C53 F16 1.306(13) . ?
C53 F17 1.335(14) . ?
C53 F18 1.310(13) . ?
C54 C55 1.401(9) . ?
C54 C59 1.413(10) . ?
C54 B1 1.630(11) . ?
C55 H55 0.9500 . ?
C55 C56 1.372(12) . ?
C56 C57 1.394(11) . ?
C56 C61 1.512(10) . ?
C57 H57 0.9500 . ?
C57 C58 1.387(11) . ?
C58 C59 1.361(12) . ?
C58 C60 1.516(11) . ?
C59 H59 0.9500 . ?
C61 F22A 1.294(16) . ?
C61 F23A 1.303(17) . ?
C61 F24A 1.325(16) . ?
C61 F22 1.352(14) . ?
C61 F23 1.323(13) . ?
C61 F24 1.319(13) . ?
C1 H1A 0.9500 . ?
C1 H1B 0.9500 . ?
C1 C2 1.28(3) . ?
C2 H2 0.9500 . ?
C2 C3 1.40(3) . ?
C3 H3A 0.9800 . ?
C3 H3B 0.9800 . ?
C3 H3C 0.9800 . ?

loop_
_geom_torsion_atom_site_label_1
_geom_torsion_atom_site_label_2
_geom_torsion_atom_site_label_3
_geom_torsion_atom_site_label_4
_geom_torsion
_geom_torsion_site_symmetry_1
_geom_torsion_site_symmetry_2
_geom_torsion_site_symmetry_3
_geom_torsion_site_symmetry_4
_geom_torsion_publ_flag
Rh1 P1 C4 C5 -29.4(6) . . . . ?
Rh1 P1 C6 C7 -177.3(5) . . . . ?
Rh1 P1 C6 C11 -51.1(8) . . . . ?
Rh1 P1 C12 C13 -63.6(10) . . . . ?
Rh1 P1 C12 C17 60.7(9) . . . . ?
Rh1 P2 C5 C4 -29.3(5) . . . . ?
Rh1 P2 C18 C19 65.2(9) . . . . ?
Rh1 P2 C18 C23 -59.0(11) . . . . ?
Rh1 P2 C24 C25 -174.8(5) . . . . ?
Rh1 P2 C24 C29 -48.6(8) . . . . ?
Rh1 C1A C2A C3A -66(2) . . . . ?
Rh1 C1 C2 C3 -69(2) . . . . ?
P1 C4 C5 P2 35.7(6) . . . . ?
P1 C6 C7 C8 -175.9(6) . . . . ?
P1 C6 C11 C10 172.4(8) . . . . ?
P1 C12 C13 C14 -178.9(12) . . . . ?
P1 C12 C17 C16 -178.0(9) . . . . ?
P2 C18 C19 C20 179.9(9) . . . . ?
P2 C18 C23 C22 -177.6(13) . . . . ?
P2 C24 C25 C26 -174.5(6) . . . . ?
P2 C24 C29 C28 171.3(8) . . . . ?
C4 P1 C6 C7 -53.7(7) . . . . ?
C4 P1 C6 C11 72.4(8) . . . . ?
C4 P1 C12 C13 173.0(10) . . . . ?
C4 P1 C12 C17 -62.8(9) . . . . ?
C5 P2 C18 C19 -58.1(9) . . . . ?
C5 P2 C18 C23 177.7(11) . . . . ?
C5 P2 C24 C25 -51.6(7) . . . . ?
C5 P2 C24 C29 74.6(8) . . . . ?
C6 P1 C4 C5 -154.2(5) . . . . ?
C6 P1 C12 C13 62.4(11) . . . . ?
C6 P1 C12 C17 -173.4(8) . . . . ?
C6 C7 C8 C9 -55.3(12) . . . . ?
C7 C6 C11 C10 -58.8(12) . . . . ?
C7 C8 C9 C10 53.9(13) . . . . ?
C8 C9 C10 C11 -55.6(12) . . . . ?
C9 C10 C11 C6 57.6(12) . . . . ?
C11 C6 C7 C8 57.6(10) . . . . ?
C12 P1 C4 C5 95.6(6) . . . . ?
C12 P1 C6 C7 56.5(7) . . . . ?
C12 P1 C6 C11 -177.4(8) . . . . ?
C12 C13 C14 C15 -57(2) . . . . ?
C13 C12 C17 C16 -54.6(15) . . . . ?
C13 C14 C15 C16 57.9(18) . . . . ?
C14 C15 C16 C17 -57.4(15) . . . . ?
C15 C16 C17 C12 55.9(15) . . . . ?
C17 C12 C13 C14 56.0(18) . . . . ?
C18 P2 C5 C4 96.0(6) . . . . ?
C18 P2 C24 C25 59.3(7) . . . . ?
C18 P2 C24 C29 -174.5(7) . . . . ?
C18 C19 C20 C21 59.0(16) . . . . ?
C19 C18 C23 C22 56.2(19) . . . . ?
C19 C20 C21 C22 -60.2(15) . . . . ?
C20 C21 C22 C23 59.0(19) . . . . ?
C21 C22 C23 C18 -59(2) . . . . ?
C23 C18 C19 C20 -55.4(16) . . . . ?
C24 P2 C5 C4 -153.9(5) . . . . ?
C24 P2 C18 C19 -169.5(9) . . . . ?
C24 P2 C18 C23 66.3(11) . . . . ?
C24 C25 C26 C27 -54.8(12) . . . . ?
C25 C24 C29 C28 -59.9(11) . . . . ?
C25 C26 C27 C28 54.0(13) . . . . ?
C26 C27 C28 C29 -56.1(12) . . . . ?
C27 C28 C29 C24 58.5(11) . . . . ?
C29 C24 C25 C26 58.4(10) . . . . ?
C1A C2A C3A Rh1 65(2) . . . . ?
C30 C31 C32 C33 1.3(13) . . . . ?
C30 C31 C32 C36 -178.6(8) . . . . ?
C31 C30 C35 C34 2.1(11) . . . . ?
C31 C30 B1 C38 82.7(8) . . . . ?
C31 C30 B1 C46 -38.8(9) . . . . ?
C31 C30 B1 C54 -156.4(7) . . . . ?
C31 C32 C33 C34 -1.1(14) . . . . ?
C31 C32 C36 F1 -43.0(14) . . . . ?
C31 C32 C36 F2 71.8(12) . . . . ?
C31 C32 C36 F3 -161.8(9) . . . . ?
C32 C33 C34 C35 1.5(15) . . . . ?
C32 C33 C34 C37 -179.2(9) . . . . ?
C33 C32 C36 F1 137.1(10) . . . . ?
C33 C32 C36 F2 -108.1(12) . . . . ?
C33 C32 C36 F3 18.3(14) . . . . ?
C33 C34 C35 C30 -2.0(14) . . . . ?
C33 C34 C37 F4A 117.6(14) . . . . ?
C33 C34 C37 F5A -124.8(16) . . . . ?
C33 C34 C37 F6A -2(2) . . . . ?
C33 C34 C37 F4 155(2) . . . . ?
C33 C34 C37 F5 -96.0(16) . . . . ?
C33 C34 C37 F6 21(2) . . . . ?
C35 C30 C31 C32 -1.7(11) . . . . ?
C35 C30 B1 C38 -89.8(8) . . . . ?
C35 C30 B1 C46 148.7(7) . . . . ?
C35 C30 B1 C54 31.1(10) . . . . ?
C35 C34 C37 F4A -63.0(15) . . . . ?
C35 C34 C37 F5A 54.6(18) . . . . ?
C35 C34 C37 F6A 177.5(15) . . . . ?
C35 C34 C37 F4 -26(2) . . . . ?
C35 C34 C37 F5 83.3(15) . . . . ?
C35 C34 C37 F6 -159.2(17) . . . . ?
C36 C32 C33 C34 178.8(9) . . . . ?
C37 C34 C35 C30 178.6(9) . . . . ?
C38 C39 C40 C41 -1.5(15) . . . . ?
C38 C39 C40 C44 178.0(9) . . . . ?
C39 C38 C43 C42 -1.2(12) . . . . ?
C39 C38 B1 C30 -87.1(9) . . . . ?
C39 C38 B1 C46 34.1(10) . . . . ?
C39 C38 B1 C54 151.2(7) . . . . ?
C39 C40 C41 C42 -0.1(15) . . . . ?
C39 C40 C44 F7A -90(2) . . . . ?
C39 C40 C44 F8A 157(2) . . . . ?
C39 C40 C44 F9A 27(3) . . . . ?
C39 C40 C44 F7 -50.8(15) . . . . ?
C39 C40 C44 F8 -175.7(14) . . . . ?
C39 C40 C44 F9 65.9(15) . . . . ?
C40 C41 C42 C43 1.0(14) . . . . ?
C40 C41 C42 C45 177.1(9) . . . . ?
C41 C40 C44 F7A 90(2) . . . . ?
C41 C40 C44 F8A -23(3) . . . . ?
C41 C40 C44 F9A -153(3) . . . . ?
C41 C40 C44 F7 128.7(13) . . . . ?
C41 C40 C44 F8 4(2) . . . . ?
C41 C40 C44 F9 -114.6(13) . . . . ?
C41 C42 C43 C38 -0.3(13) . . . . ?
C41 C42 C45 F10A -102.5(17) . . . . ?
C41 C42 C45 F11A 133.2(18) . . . . ?
C41 C42 C45 F12A 22.6(16) . . . . ?
C41 C42 C45 F10 -122.5(12) . . . . ?
C41 C42 C45 F11 123.1(15) . . . . ?
C41 C42 C45 F12 -5.5(19) . . . . ?
C43 C38 C39 C40 2.1(12) . . . . ?
C43 C38 B1 C30 85.4(8) . . . . ?
C43 C38 B1 C46 -153.4(7) . . . . ?
C43 C38 B1 C54 -36.3(10) . . . . ?
C43 C42 C45 F10A 73.7(17) . . . . ?
C43 C42 C45 F11A -50.6(19) . . . . ?
C43 C42 C45 F12A -161.2(14) . . . . ?
C43 C42 C45 F10 53.7(13) . . . . ?
C43 C42 C45 F11 -60.7(17) . . . . ?
C43 C42 C45 F12 170.7(15) . . . . ?
C44 C40 C41 C42 -179.6(10) . . . . ?
C45 C42 C43 C38 -176.6(8) . . . . ?
C46 C47 C48 C49 -2.2(13) . . . . ?
C46 C47 C48 C52 178.2(9) . . . . ?
C47 C46 C51 C50 0.0(12) . . . . ?
C47 C46 B1 C30 -37.0(9) . . . . ?
C47 C46 B1 C38 -152.3(7) . . . . ?
C47 C46 B1 C54 85.9(8) . . . . ?
C47 C48 C49 C50 3.6(14) . . . . ?
C47 C48 C52 F13 18.5(15) . . . . ?
C47 C48 C52 F14 137.9(9) . . . . ?
C47 C48 C52 F15 -108.0(12) . . . . ?
C48 C49 C50 C51 -3.4(14) . . . . ?
C48 C49 C50 C53 177.0(9) . . . . ?
C49 C48 C52 F13 -161.2(11) . . . . ?
C49 C48 C52 F14 -41.7(14) . . . . ?
C49 C48 C52 F15 72.4(14) . . . . ?
C49 C50 C51 C46 1.6(14) . . . . ?
C49 C50 C53 F16A -177.4(18) . . . . ?
C49 C50 C53 F17A 58(2) . . . . ?
C49 C50 C53 F18A -62.6(17) . . . . ?
C49 C50 C53 F16 -105.9(13) . . . . ?
C49 C50 C53 F17 137.1(11) . . . . ?
C49 C50 C53 F18 19.0(16) . . . . ?
C51 C46 C47 C48 0.3(12) . . . . ?
C51 C46 B1 C30 150.3(7) . . . . ?
C51 C46 B1 C38 34.9(10) . . . . ?
C51 C46 B1 C54 -86.8(8) . . . . ?
C51 C50 C53 F16A 3(2) . . . . ?
C51 C50 C53 F17A -121.4(19) . . . . ?
C51 C50 C53 F18A 117.8(16) . . . . ?
C51 C50 C53 F16 74.5(14) . . . . ?
C51 C50 C53 F17 -42.5(13) . . . . ?
C51 C50 C53 F18 -160.6(12) . . . . ?
C52 C48 C49 C50 -176.7(9) . . . . ?
C53 C50 C51 C46 -178.8(8) . . . . ?
C54 C55 C56 C57 -0.5(13) . . . . ?
C54 C55 C56 C61 -179.5(8) . . . . ?
C55 C54 C59 C58 -2.6(12) . . . . ?
C55 C54 B1 C30 36.2(10) . . . . ?
C55 C54 B1 C38 151.6(7) . . . . ?
C55 C54 B1 C46 -86.2(8) . . . . ?
C55 C56 C57 C58 -1.3(13) . . . . ?
C55 C56 C61 F22A 58.5(17) . . . . ?
C55 C56 C61 F23A -173.3(16) . . . . ?
C55 C56 C61 F24A -55.4(15) . . . . ?
C55 C56 C61 F22 107.7(12) . . . . ?
C55 C56 C61 F23 -135.0(12) . . . . ?
C55 C56 C61 F24 -13.6(15) . . . . ?
C56 C57 C58 C59 1.1(14) . . . . ?
C56 C57 C58 C60 -177.2(9) . . . . ?
C57 C56 C61 F22A -120.5(15) . . . . ?
C57 C56 C61 F23A 7.7(19) . . . . ?
C57 C56 C61 F24A 125.6(14) . . . . ?
C57 C56 C61 F22 -71.3(13) . . . . ?
C57 C56 C61 F23 45.9(14) . . . . ?
C57 C56 C61 F24 167.4(12) . . . . ?
C57 C58 C59 C54 0.9(14) . . . . ?
C57 C58 C60 F19 -44.3(12) . . . . ?
C57 C58 C60 F20 -162.9(10) . . . . ?
C57 C58 C60 F21 73.8(13) . . . . ?
C59 C54 C55 C56 2.4(12) . . . . ?
C59 C54 B1 C30 -152.3(7) . . . . ?
C59 C54 B1 C38 -36.9(10) . . . . ?
C59 C54 B1 C46 85.3(8) . . . . ?
C59 C58 C60 F19 137.5(9) . . . . ?
C59 C58 C60 F20 18.8(15) . . . . ?
C59 C58 C60 F21 -104.5(12) . . . . ?
C60 C58 C59 C54 179.1(8) . . . . ?
C61 C56 C57 C58 177.8(8) . . . . ?
B1 C30 C31 C32 -174.7(7) . . . . ?
B1 C30 C35 C34 174.9(8) . . . . ?
B1 C38 C39 C40 174.9(8) . . . . ?
B1 C38 C43 C42 -174.1(7) . . . . ?
B1 C46 C47 C48 -172.9(7) . . . . ?
B1 C46 C51 C50 173.0(7) . . . . ?
B1 C54 C55 C56 174.4(8) . . . . ?
B1 C54 C59 C58 -174.7(8) . . . . ?
C1 C2 C3 Rh1 67.7(19) . . . . ?

loop_
_twin_individual_id
_twin_individual_mass_fraction_refined
1 0.636(5)
2 0.364(5)
